data_7704100
loop_
_publ_author_name
'Khatua, Manas'
'Goswami, Bappaditya'
'Samanta, Subhas'

_publ_section_title
;
 Dehydrogenation of amines in aryl-amine functionalized pincer-like
 nitrogen-donor redox non-innocent ligands via ligand reduction on a
 Ni(ii) template.
;
_journal_issue 20
_journal_name_full 'Dalton transactions (Cambridge, England : 2003)'
_journal_page_first 6816
_journal_page_last 6831
_journal_paper_doi 10.1039/d0dt00466a
_journal_volume 49
_journal_year 2020
_chemical_formula_moiety 'C20 H20 Cl2 N4 Ni'
_chemical_formula_sum 'C20 H20 Cl2 N4 Ni'
_chemical_formula_weight 446.01
_space_group_crystal_system triclinic
_space_group_IT_number 2
_space_group_name_Hall '-P 1'
_space_group_name_H-M_alt 'P -1'
_atom_sites_solution_hydrogens mixed
_atom_sites_solution_primary dual
_audit_creation_date 2020-03-25
_audit_creation_method
;
Olex2 1.2
(compiled 2018.05.29 svn.r3508 for OlexSys, GUI svn.r5506)
;
_audit_update_record
;
2020-04-05 deposited with the CCDC.	2020-04-16 downloaded from the CCDC.
;
_cell_angle_alpha 87.050(4)
_cell_angle_beta 75.671(4)
_cell_angle_gamma 71.025(5)
_cell_formula_units_Z 2
_cell_length_a 9.0074(5)
_cell_length_b 9.9859(6)
_cell_length_c 11.7946(6)
_cell_measurement_reflns_used 5034
_cell_measurement_temperature 100.00(10)
_cell_measurement_theta_max 66.1110
_cell_measurement_theta_min 3.8720
_cell_volume 971.54(10)
_computing_cell_refinement 'CrysAlisPro 1.171.38.41 (Rigaku OD, 2015)'
_computing_data_collection 'CrysAlisPro 1.171.38.41 (Rigaku OD, 2015)'
_computing_data_reduction 'CrysAlisPro 1.171.38.41 (Rigaku OD, 2015)'
_computing_molecular_graphics 'Olex2 (Dolomanov et al., 2009)'
_computing_publication_material 'Olex2 (Dolomanov et al., 2009)'
_computing_structure_refinement 'ShelXL (Sheldrick, 2015)'
_computing_structure_solution 'ShelXT (Sheldrick, 2015)'
_diffrn_ambient_temperature 100.00(10)
_diffrn_detector_area_resol_mean 7.9580
_diffrn_detector_type Eos
_diffrn_measured_fraction_theta_full 0.985
_diffrn_measured_fraction_theta_max 0.985
_diffrn_measurement_details
;
List of Runs (angles in degrees, time in seconds):

  # Type    Start    End  Width  t~exp~   \w     \q     \k     \f   Frames
#--------------------------------------------------------------------------
  1  \w     30.00 123.00   1.00    1.00    --   67.17  61.00  60.00   93
  2  \w     96.00 138.00   1.00    1.00    --   67.17  61.00   0.00   42
  3  \w    106.00 135.00   1.00    1.00    --   67.17  61.00 -30.00   29
  4  \w    112.00 138.00   1.00    1.00    --   67.17 111.00 -30.00   26
  5  \w    133.00 177.00   1.00    1.00    --  108.00 138.00 -90.00   44
  6  \w    132.00 158.00   1.00    1.00    --  108.00 138.00-150.00   26
  7  \w    117.00 152.00   1.00    1.00    --   67.17 111.00-150.00   35
  8  \w    112.00 138.00   1.00    1.00    --  108.00 138.00-180.00   26
  9  \w    104.00 158.00   1.00    1.00    --  108.00 104.00-180.00   54
 10  \w    103.00 148.00   1.00    1.00    --  108.00  84.00-144.00   45
 11  \w    104.00 144.00   1.00    1.00    --  108.00 104.00 -30.00   40
 12  \w     90.00 118.00   1.00    1.00    --  108.00 138.00 -30.00   28
 13  \w     87.00 113.00   1.00    1.00    --  108.00 138.00 -90.00   26
 14  \w     63.00 130.00   1.00    1.00    --   67.17 178.00 -90.00   67
 15  \w     85.00 113.00   1.00    1.00    --   26.33 178.00 -90.00   28
 16  \w     33.00  91.00   1.00    1.00    --   67.17  61.00   0.00   58
 17  \w    101.00 132.00   1.00    1.00    --  108.00 104.00  90.00   31
 18  \w    101.00 177.00   1.00    1.00    --  108.00 104.00 120.00   76
 19  \w    123.00 172.00   1.00    1.00    --  108.00 -32.00 -60.00   49
 20  \w    108.00 147.00   1.00    1.00    --  108.00 -54.00  90.00   39
 21  \w     90.00 116.00   1.00    1.00    --  108.00 -54.00  60.00   26
 22  \w     81.00 133.00   1.00    1.00    --  108.00 -54.00 150.00   52
 23  \w     53.00  89.00   1.00    1.00    --  108.00-104.00  30.00   36
 24  \w     50.00  89.00   1.00    1.00    --  108.00-104.00 -60.00   39
 25  \w     42.00  79.00   1.00    1.00    --  108.00-104.00 -90.00   37
 26  \w     44.00 120.00   1.00    1.00    --  108.00-123.00 -85.80   76
 27  \w     65.00  91.00   1.00    1.00    --  108.00 -89.00-180.00   26
 28  \w     37.00 113.00   1.00    1.00    --   67.17-111.00 -90.00   76
 29  \w     89.00 121.00   1.00    1.00    --   26.33-178.00-180.00   32
 30  \w     56.00  82.00   1.00    1.00    --   26.33-178.00-180.00   26
 31  \w     50.00  80.00   1.00    1.00    --  108.00 -32.00 -60.00   30
 32  \w     28.00 109.00   1.00    1.00    --  108.00-104.00-150.00   81
 33  \w     25.00  74.00   1.00    1.00    --  108.00-104.00   0.00   49
 34  \w     38.00  88.00   1.00    1.00    --  108.00 -54.00  90.00   50
 35  \w     32.00  58.00   1.00    1.00    --  108.00 -54.00  60.00   26
 36  \w     37.00  79.00   1.00    1.00    --  108.00 -65.00  60.00   42
 37  \w     24.00 102.00   1.00    1.00    --  108.00-104.00  60.00   78
 38  \w     23.00  69.00   1.00    1.00    --   26.33 -77.00  30.00   46
 39  \w     23.00 107.00   1.00    1.00    --  108.00-104.00 -30.00   84
 40  \w     44.00 160.00   1.00    1.00    --  108.00  32.00-180.00  116
 41  \w     84.00 126.00   1.00    1.00    --  108.00  54.00 -90.00   42
 42  \w     30.00  55.00   1.00    1.00    --   67.17  61.00 -30.00   25
 43  \w     23.00 143.00   1.00    1.00    --   67.17  45.00 -60.00  120
 44  \w    -19.00 108.00   1.00    1.00    --   26.33  38.00 -30.00  127
 45  \w    -19.00  34.00   1.00    1.00    --   26.33  84.00-144.00   53
 46  \w    -51.00  -5.00   1.00    1.00    --   26.33 -77.00  30.00   46
 47  \w    -18.00  35.00   1.00    1.00    --   67.17 -77.00 120.00   53
;
_diffrn_measurement_device 'four-circle diffractometer'
_diffrn_measurement_device_type 'SuperNova, Dual, Cu at zero, Eos'
_diffrn_measurement_method '\w scans'
_diffrn_radiation_type CuK\a
_diffrn_radiation_wavelength 1.54184
_diffrn_reflns_av_R_equivalents 0.0478
_diffrn_reflns_av_unetI/netI 0.0433
_diffrn_reflns_Laue_measured_fraction_full 0.985
_diffrn_reflns_Laue_measured_fraction_max 0.985
_diffrn_reflns_limit_h_max 10
_diffrn_reflns_limit_h_min -10
_diffrn_reflns_limit_k_max 11
_diffrn_reflns_limit_k_min -11
_diffrn_reflns_limit_l_max 13
_diffrn_reflns_limit_l_min -12
_diffrn_reflns_number 6286
_diffrn_reflns_point_group_measured_fraction_full 0.985
_diffrn_reflns_point_group_measured_fraction_max 0.985
_diffrn_reflns_theta_full 66.252
_diffrn_reflns_theta_max 66.252
_diffrn_reflns_theta_min 3.870
_exptl_absorpt_coefficient_mu 4.064
_exptl_absorpt_correction_T_max 1.00000
_exptl_absorpt_correction_T_min 0.59293
_exptl_absorpt_correction_type multi-scan
_exptl_absorpt_process_details
;
CrysAlisPro 1.171.38.41 (Rigaku Oxford Diffraction, 2015)
Empirical absorption correction using spherical harmonics,
 implemented in SCALE3 ABSPACK scaling algorithm.
;
_exptl_crystal_colour 'clear reddish red'
_exptl_crystal_colour_lustre clear
_exptl_crystal_colour_modifier reddish
_exptl_crystal_colour_primary red
_exptl_crystal_density_diffrn 1.525
_exptl_crystal_density_method 'not measured'
_exptl_crystal_description needle
_exptl_crystal_F_000 460
_exptl_crystal_size_max 0.3
_exptl_crystal_size_mid 0.2
_exptl_crystal_size_min 0.1
_refine_diff_density_max 0.946
_refine_diff_density_min -0.951
_refine_diff_density_rms 0.130
_refine_ls_extinction_method none
_refine_ls_goodness_of_fit_ref 1.045
_refine_ls_hydrogen_treatment constr
_refine_ls_matrix_type full
_refine_ls_number_parameters 249
_refine_ls_number_reflns 3349
_refine_ls_number_restraints 0
_refine_ls_restrained_S_all 1.045
_refine_ls_R_factor_all 0.0578
_refine_ls_R_factor_gt 0.0563
_refine_ls_shift/su_max 0.001
_refine_ls_shift/su_mean 0.000
_refine_ls_structure_factor_coef Fsqd
_refine_ls_weighting_details 'w=1/[\s^2^(Fo^2^)+(0.1144P)^2^+0.5782P] where P=(Fo^2^+2Fc^2^)/3'
_refine_ls_weighting_scheme calc
_refine_ls_wR_factor_gt 0.1534
_refine_ls_wR_factor_ref 0.1554
_reflns_Friedel_coverage 0.000
_reflns_number_gt 3170
_reflns_number_total 3349
_reflns_threshold_expression 'I > 2\s(I)'
_cod_data_source_file d0dt00466a2.cif
_cod_data_source_block 2
_cod_depositor_comments 'Adding full bibliography for 7704099--7704110.cif.'
_cod_database_code 7704100
_shelx_shelxl_version_number 2016/6
_shelx_space_group_comment
;
The symmetry employed for this shelxl refinement is uniquely defined
by the following loop, which should always be used as a source of
symmetry information in preference to the above space-group names.
They are only intended as comments.
;
_olex2_refinement_description
;
1. Fixed Uiso
 At 1.2 times of:
  All C(H) groups, All C(H,H) groups, All N(H) groups
 At 1.5 times of:
  All C(H,H,H) groups
2.a Fixed occupancy and ADP/Uiso:
 H006
2.b Secondary CH2 refined with riding coordinates:
 C00B(H00A,H00B)
2.c Aromatic/amide H refined with riding coordinates:
 C00F(H00F), C00G(H00G), C00H(H00H), C00I(H00I), C00J(H00J), C00K(H00K),
 C00L(H00L), C00M(H00M), C00N(H00N), C00O(H00O), C00Q(H00Q)
2.d Idealised Me refined as rotating group:
 C00P(H00C,H00D,H00E), C00R(H00P,H00R,H00S)
;
_olex2_submission_special_instructions 'No special instructions were received'
_oxdiff_exptl_absorpt_empirical_details
;
Empirical correction (ABSPACK) includes:
- Absorption correction using spherical harmonics
- Frame scaling
;

loop_
_space_group_symop_operation_xyz
'x, y, z'
'-x, -y, -z'

loop_
_atom_site_label
_atom_site_type_symbol
_atom_site_fract_x
_atom_site_fract_y
_atom_site_fract_z
_atom_site_U_iso_or_equiv
_atom_site_adp_type
_atom_site_occupancy
_atom_site_site_symmetry_order
_atom_site_calc_flag
_atom_site_refinement_flags_posn
_atom_site_refinement_flags_adp
_atom_site_refinement_flags_occupancy
_atom_site_disorder_assembly
_atom_site_disorder_group
Ni01 Ni 0.54334(5) 0.34959(4) 0.74744(4) 0.0110(2) Uani 1 1 d . . . . .
Cl02 Cl 0.56340(8) 0.14343(7) 0.66809(6) 0.0160(2) Uani 1 1 d . . . . .
Cl03 Cl 0.70576(8) 0.37430(7) 0.86050(6) 0.0166(2) Uani 1 1 d . . . . .
N004 N 0.4036(3) 0.5453(2) 0.7357(2) 0.0108(5) Uani 1 1 d . . . . .
N005 N 0.6122(3) 0.5570(2) 0.5719(2) 0.0142(5) Uani 1 1 d . . . . .
N006 N 0.3412(3) 0.3727(2) 0.9055(2) 0.0124(5) Uani 1 1 d . . . . .
H006 H 0.399(4) 0.387(4) 0.950(3) 0.015 Uiso 1 1 d . . . . .
N007 N 0.6791(3) 0.4306(2) 0.5967(2) 0.0137(5) Uani 1 1 d . . . . .
C008 C 0.4589(3) 0.6215(3) 0.6481(2) 0.0128(6) Uani 1 1 d . . . . .
C009 C 0.8363(3) 0.3638(3) 0.5238(2) 0.0140(6) Uani 1 1 d . . . . .
C00A C 0.2610(3) 0.6013(3) 0.8101(2) 0.0118(6) Uani 1 1 d . . . . .
C00B C 0.2079(3) 0.5062(3) 0.9033(2) 0.0144(6) Uani 1 1 d . . . . .
H00A H 0.171846 0.555989 0.980664 0.017 Uiso 1 1 calc R . . . .
H00B H 0.114886 0.484112 0.888139 0.017 Uiso 1 1 calc R . . . .
C00C C 0.2897(3) 0.2526(3) 0.9487(2) 0.0123(6) Uani 1 1 d . . . . .
C00D C 0.3392(3) 0.1840(3) 1.0465(2) 0.0139(6) Uani 1 1 d . . . . .
C00E C 0.2022(3) 0.2008(3) 0.8889(3) 0.0177(6) Uani 1 1 d . . . . .
C00F C 0.1644(4) 0.7409(3) 0.7992(2) 0.0166(6) Uani 1 1 d . . . . .
H00F H 0.062386 0.780953 0.852701 0.020 Uiso 1 1 calc R . . . .
C00G C 0.9199(4) 0.2274(3) 0.5514(3) 0.0176(6) Uani 1 1 d . . . . .
H00G H 0.872011 0.182036 0.616137 0.021 Uiso 1 1 calc R . . . .
C00H C 1.0730(4) 0.1584(3) 0.4838(3) 0.0222(7) Uani 1 1 d . . . . .
H00H H 1.130611 0.065234 0.502090 0.027 Uiso 1 1 calc R . . . .
C00I C 0.3717(4) 0.7600(3) 0.6312(3) 0.0180(6) Uani 1 1 d . . . . .
H00I H 0.412887 0.812884 0.569254 0.022 Uiso 1 1 calc R . . . .
C00J C 1.0598(4) 0.3608(3) 0.3619(3) 0.0208(6) Uani 1 1 d . . . . .
H00J H 1.108456 0.405491 0.297046 0.025 Uiso 1 1 calc R . . . .
C00K C 0.2960(4) 0.0640(3) 1.0845(3) 0.0204(7) Uani 1 1 d . . . . .
H00K H 0.328720 0.016268 1.150385 0.025 Uiso 1 1 calc R . . . .
C00L C 0.1604(4) 0.0824(3) 0.9320(3) 0.0240(7) Uani 1 1 d . . . . .
H00L H 0.098045 0.047857 0.893992 0.029 Uiso 1 1 calc R . . . .
C00M C 0.9064(4) 0.4318(3) 0.4283(2) 0.0176(6) Uani 1 1 d . . . . .
H00M H 0.849305 0.525003 0.409700 0.021 Uiso 1 1 calc R . . . .
C00N C 1.1434(4) 0.2248(3) 0.3892(3) 0.0216(7) Uani 1 1 d . . . . .
H00N H 1.248881 0.176942 0.343105 0.026 Uiso 1 1 calc R . . . .
C00O C 0.2067(4) 0.0134(3) 1.0283(3) 0.0234(7) Uani 1 1 d . . . . .
H00O H 0.177366 -0.067854 1.055606 0.028 Uiso 1 1 calc R . . . .
C00P C 0.4391(4) 0.2342(3) 1.1094(2) 0.0175(6) Uani 1 1 d . . . . .
H00C H 0.536219 0.241421 1.053118 0.026 Uiso 1 1 calc GR . . . .
H00D H 0.470927 0.166519 1.169168 0.026 Uiso 1 1 calc GR . . . .
H00E H 0.375005 0.327344 1.146917 0.026 Uiso 1 1 calc GR . . . .
C00Q C 0.2212(4) 0.8190(3) 0.7084(3) 0.0200(6) Uani 1 1 d . . . . .
H00Q H 0.157093 0.913438 0.698842 0.024 Uiso 1 1 calc R . . . .
C00R C 0.1564(4) 0.2641(4) 0.7782(3) 0.0240(7) Uani 1 1 d . . . . .
H00P H 0.046480 0.332038 0.798159 0.036 Uiso 1 1 calc GR . . . .
H00R H 0.160664 0.188580 0.726468 0.036 Uiso 1 1 calc GR . . . .
H00S H 0.232467 0.312809 0.738311 0.036 Uiso 1 1 calc GR . . . .

loop_
_atom_site_aniso_label
_atom_site_aniso_U_11
_atom_site_aniso_U_22
_atom_site_aniso_U_33
_atom_site_aniso_U_23
_atom_site_aniso_U_13
_atom_site_aniso_U_12
Ni01 0.0100(3) 0.0119(3) 0.0089(3) -0.00253(19) 0.0020(2) -0.0031(2)
Cl02 0.0187(4) 0.0151(4) 0.0117(4) -0.0055(3) 0.0026(3) -0.0057(3)
Cl03 0.0129(4) 0.0227(4) 0.0155(4) -0.0024(3) -0.0016(3) -0.0083(3)
N004 0.0120(11) 0.0113(11) 0.0087(11) -0.0040(8) -0.0020(9) -0.0030(9)
N005 0.0156(12) 0.0159(12) 0.0099(12) -0.0014(9) 0.0000(9) -0.0057(10)
N006 0.0104(11) 0.0143(12) 0.0108(12) -0.0015(9) 0.0008(9) -0.0040(9)
N007 0.0145(12) 0.0175(12) 0.0103(12) -0.0031(9) -0.0006(9) -0.0078(10)
C008 0.0168(14) 0.0154(14) 0.0073(13) -0.0021(10) -0.0019(10) -0.0072(11)
C009 0.0155(14) 0.0199(14) 0.0076(13) -0.0049(10) 0.0009(11) -0.0092(11)
C00A 0.0114(13) 0.0168(14) 0.0063(13) -0.0074(10) 0.0000(10) -0.0036(10)
C00B 0.0118(13) 0.0184(14) 0.0115(14) -0.0038(11) 0.0003(10) -0.0044(11)
C00C 0.0090(12) 0.0118(13) 0.0126(14) -0.0060(10) 0.0050(10) -0.0034(10)
C00D 0.0113(13) 0.0143(13) 0.0099(13) -0.0044(10) 0.0062(10) -0.0017(10)
C00E 0.0111(13) 0.0218(15) 0.0165(15) -0.0107(11) 0.0041(11) -0.0043(11)
C00F 0.0170(14) 0.0165(14) 0.0113(14) -0.0078(11) 0.0005(11) -0.0004(11)
C00G 0.0175(15) 0.0211(15) 0.0129(14) -0.0022(11) 0.0017(11) -0.0082(12)
C00H 0.0180(15) 0.0264(16) 0.0188(16) -0.0057(12) -0.0011(12) -0.0040(12)
C00I 0.0250(16) 0.0173(15) 0.0113(14) -0.0015(11) -0.0041(12) -0.0063(12)
C00J 0.0216(16) 0.0315(17) 0.0103(14) -0.0067(12) 0.0067(12) -0.0164(13)
C00K 0.0173(14) 0.0148(14) 0.0182(15) 0.0004(11) 0.0091(12) -0.0004(11)
C00L 0.0168(15) 0.0216(15) 0.0303(18) -0.0170(13) 0.0082(12) -0.0097(12)
C00M 0.0219(15) 0.0230(15) 0.0101(14) -0.0031(11) -0.0008(12) -0.0118(12)
C00N 0.0136(14) 0.0321(17) 0.0164(15) -0.0118(12) 0.0054(12) -0.0088(12)
C00O 0.0192(16) 0.0119(14) 0.0303(18) -0.0072(12) 0.0125(13) -0.0058(12)
C00P 0.0149(14) 0.0215(15) 0.0123(14) -0.0015(11) -0.0007(11) -0.0025(11)
C00Q 0.0280(17) 0.0132(14) 0.0155(15) -0.0029(11) -0.0064(12) -0.0011(12)
C00R 0.0162(15) 0.0395(19) 0.0179(16) -0.0103(13) -0.0040(12) -0.0096(13)

loop_
_atom_type_symbol
_atom_type_description
_atom_type_scat_dispersion_real
_atom_type_scat_dispersion_imag
_atom_type_scat_source
C C 0.0181 0.0091 'International Tables Vol C Tables 4.2.6.8 and 6.1.1.4'
H H 0.0000 0.0000 'International Tables Vol C Tables 4.2.6.8 and 6.1.1.4'
Cl Cl 0.3639 0.7018 'International Tables Vol C Tables 4.2.6.8 and 6.1.1.4'
N N 0.0311 0.0180 'International Tables Vol C Tables 4.2.6.8 and 6.1.1.4'
Ni Ni -3.0029 0.5091 'International Tables Vol C Tables 4.2.6.8 and 6.1.1.4'

loop_
_geom_angle_atom_site_label_1
_geom_angle_atom_site_label_2
_geom_angle_atom_site_label_3
_geom_angle
_geom_angle_site_symmetry_1
_geom_angle_site_symmetry_3
_geom_angle_publ_flag
Cl02 Ni01 Cl03 124.38(3) . . ?
N004 Ni01 Cl02 132.08(7) . . ?
N004 Ni01 Cl03 103.47(7) . . ?
N004 Ni01 N006 78.14(9) . . ?
N004 Ni01 N007 75.65(9) . . ?
N006 Ni01 Cl02 101.83(7) . . ?
N006 Ni01 Cl03 90.48(7) . . ?
N007 Ni01 Cl02 99.02(7) . . ?
N007 Ni01 Cl03 91.24(6) . . ?
N007 Ni01 N006 153.40(9) . . ?
C008 N004 Ni01 117.04(18) . . ?
C00A N004 Ni01 122.30(19) . . ?
C00A N004 C008 120.7(2) . . ?
N007 N005 C008 113.2(2) . . ?
Ni01 N006 H006 91(2) . . ?
C00B N006 Ni01 110.50(17) . . ?
C00B N006 H006 108(2) . . ?
C00C N006 Ni01 120.67(17) . . ?
C00C N006 H006 108(2) . . ?
C00C N006 C00B 114.8(2) . . ?
N005 N007 Ni01 115.82(18) . . ?
N005 N007 C009 114.7(2) . . ?
C009 N007 Ni01 129.46(18) . . ?
N004 C008 N005 118.3(2) . . ?
N004 C008 C00I 122.3(3) . . ?
C00I C008 N005 119.5(3) . . ?
C00G C009 N007 117.2(3) . . ?
C00G C009 C00M 120.7(3) . . ?
C00M C009 N007 122.1(3) . . ?
N004 C00A C00B 116.6(2) . . ?
N004 C00A C00F 120.9(3) . . ?
C00F C00A C00B 122.5(3) . . ?
N006 C00B C00A 111.1(2) . . ?
N006 C00B H00A 109.4 . . ?
N006 C00B H00B 109.4 . . ?
C00A C00B H00A 109.4 . . ?
C00A C00B H00B 109.4 . . ?
H00A C00B H00B 108.0 . . ?
C00D C00C N006 118.4(2) . . ?
C00E C00C N006 120.3(3) . . ?
C00E C00C C00D 121.2(3) . . ?
C00C C00D C00P 122.2(3) . . ?
C00K C00D C00C 118.3(3) . . ?
C00K C00D C00P 119.6(3) . . ?
C00C C00E C00R 123.4(3) . . ?
C00L C00E C00C 117.9(3) . . ?
C00L C00E C00R 118.7(3) . . ?
C00A C00F H00F 120.8 . . ?
C00Q C00F C00A 118.4(3) . . ?
C00Q C00F H00F 120.8 . . ?
C009 C00G H00G 120.3 . . ?
C00H C00G C009 119.4(3) . . ?
C00H C00G H00G 120.3 . . ?
C00G C00H H00H 119.8 . . ?
C00G C00H C00N 120.3(3) . . ?
C00N C00H H00H 119.8 . . ?
C008 C00I H00I 121.3 . . ?
C008 C00I C00Q 117.4(3) . . ?
C00Q C00I H00I 121.3 . . ?
C00M C00J H00J 119.7 . . ?
C00M C00J C00N 120.6(3) . . ?
C00N C00J H00J 119.7 . . ?
C00D C00K H00K 119.3 . . ?
C00O C00K C00D 121.4(3) . . ?
C00O C00K H00K 119.3 . . ?
C00E C00L H00L 119.0 . . ?
C00O C00L C00E 122.1(3) . . ?
C00O C00L H00L 119.0 . . ?
C009 C00M H00M 120.6 . . ?
C00J C00M C009 118.9(3) . . ?
C00J C00M H00M 120.6 . . ?
C00H C00N H00N 119.9 . . ?
C00J C00N C00H 120.1(3) . . ?
C00J C00N H00N 119.9 . . ?
C00K C00O C00L 119.2(3) . . ?
C00K C00O H00O 120.4 . . ?
C00L C00O H00O 120.4 . . ?
C00D C00P H00C 109.5 . . ?
C00D C00P H00D 109.5 . . ?
C00D C00P H00E 109.5 . . ?
H00C C00P H00D 109.5 . . ?
H00C C00P H00E 109.5 . . ?
H00D C00P H00E 109.5 . . ?
C00F C00Q C00I 120.4(3) . . ?
C00F C00Q H00Q 119.8 . . ?
C00I C00Q H00Q 119.8 . . ?
C00E C00R H00P 109.5 . . ?
C00E C00R H00R 109.5 . . ?
C00E C00R H00S 109.5 . . ?
H00P C00R H00R 109.5 . . ?
H00P C00R H00S 109.5 . . ?
H00R C00R H00S 109.5 . . ?

loop_
_geom_bond_atom_site_label_1
_geom_bond_atom_site_label_2
_geom_bond_distance
_geom_bond_site_symmetry_2
_geom_bond_publ_flag
Ni01 Cl02 2.2404(8) . ?
Ni01 Cl03 2.2835(8) . ?
Ni01 N004 1.971(2) . ?
Ni01 N006 2.222(2) . ?
Ni01 N007 2.174(2) . ?
N004 C008 1.343(4) . ?
N004 C00A 1.326(4) . ?
N005 N007 1.264(3) . ?
N005 C008 1.413(4) . ?
N006 H006 0.87(4) . ?
N006 C00B 1.480(3) . ?
N006 C00C 1.448(4) . ?
N007 C009 1.425(4) . ?
C008 C00I 1.384(4) . ?
C009 C00G 1.392(4) . ?
C009 C00M 1.407(4) . ?
C00A C00B 1.506(4) . ?
C00A C00F 1.402(4) . ?
C00B H00A 0.9900 . ?
C00B H00B 0.9900 . ?
C00C C00D 1.405(4) . ?
C00C C00E 1.401(4) . ?
C00D C00K 1.396(4) . ?
C00D C00P 1.508(4) . ?
C00E C00L 1.390(5) . ?
C00E C00R 1.512(4) . ?
C00F H00F 0.9500 . ?
C00F C00Q 1.385(4) . ?
C00G H00G 0.9500 . ?
C00G C00H 1.381(4) . ?
C00H H00H 0.9500 . ?
C00H C00N 1.391(5) . ?
C00I H00I 0.9500 . ?
C00I C00Q 1.393(4) . ?
C00J H00J 0.9500 . ?
C00J C00M 1.382(4) . ?
C00J C00N 1.387(5) . ?
C00K H00K 0.9500 . ?
C00K C00O 1.380(5) . ?
C00L H00L 0.9500 . ?
C00L C00O 1.381(5) . ?
C00M H00M 0.9500 . ?
C00N H00N 0.9500 . ?
C00O H00O 0.9500 . ?
C00P H00C 0.9800 . ?
C00P H00D 0.9800 . ?
C00P H00E 0.9800 . ?
C00Q H00Q 0.9500 . ?
C00R H00P 0.9800 . ?
C00R H00R 0.9800 . ?
C00R H00S 0.9800 . ?
